data_7234057
loop_
_publ_author_name
'Takaaki Hiramatsu'
'Yukihiro Yoshida'
'Gunzi Saito'
'Akihiro Otsuka'
'Hideki Yamochi'
'Mitsuhiko Maesato'
'Yasuhiro Shimizu'
'Hiroshi Ito'
'Hideo Kishida'

_publ_section_title
;
 Quantum spin liquid: design of a quantum spin liquid next to a
 superconducting state based on a dimer-type ET Mott insulator
;
_journal_name_full 'Journal of Materials Chemistry C'
_journal_page_first 1378
_journal_page_last 1388
_journal_paper_doi 10.1039/C4TC01701C
_journal_volume 3
_journal_year 2015
_chemical_formula_moiety '2(C10 H8 S8), (C2 Br1 Cu1 N3)'
_chemical_formula_sum 'C22 H16 Br Cu N3 S16'
_chemical_formula_weight 978.90
_chemical_name_common (ET)2Cu[N(CN)2]Br
_space_group_IT_number 62
_space_group_name_Hall '-P 2ac 2n'
_space_group_name_H-M_alt 'P n m a'
_symmetry_cell_setting orthorhombic
_symmetry_space_group_name_Hall '-P 2ac 2n'
_symmetry_space_group_name_H-M 'P n m a'
_atom_sites_solution_hydrogens geom
_atom_sites_solution_primary direct
_atom_sites_solution_secondary difmap
_cell_angle_alpha 90.00
_cell_angle_beta 90.00
_cell_angle_gamma 90.00
_cell_formula_units_Z 4
_cell_length_a 12.9117(12)
_cell_length_b 29.845(3)
_cell_length_c 8.5178(8)
_cell_measurement_reflns_used 9950
_cell_measurement_temperature 200(2)
_cell_measurement_theta_max 27.95
_cell_measurement_theta_min 2.49
_cell_volume 3282.3(5)
_computing_cell_refinement 'Bruker SAINT'
_computing_data_collection 'Bruker APEX2'
_computing_data_reduction 'Bruker SAINT'
_computing_molecular_graphics 'Bruker SHELXTL'
_computing_publication_material 'Bruker SHELXTL'
_computing_structure_refinement 'SHELXL-97 (Sheldrick, 2008)'
_computing_structure_solution 'SHELXS-97 (Sheldrick, 2008)'
_diffrn_ambient_temperature 200(2)
_diffrn_detector_area_resol_mean 8.333
_diffrn_measured_fraction_theta_full 0.987
_diffrn_measured_fraction_theta_max 0.987
_diffrn_measurement_device_type 'Bruker APEXII CCD area detector'
_diffrn_measurement_method '\f and \w scans'
_diffrn_radiation_monochromator graphite
_diffrn_radiation_source 'fine-focus sealed tube'
_diffrn_radiation_type MoK\a
_diffrn_radiation_wavelength 0.71073
_diffrn_reflns_av_R_equivalents 0.0247
_diffrn_reflns_av_sigmaI/netI 0.0210
_diffrn_reflns_limit_h_max 16
_diffrn_reflns_limit_h_min -16
_diffrn_reflns_limit_k_max 38
_diffrn_reflns_limit_k_min -38
_diffrn_reflns_limit_l_max 7
_diffrn_reflns_limit_l_min -11
_diffrn_reflns_number 16907
_diffrn_reflns_theta_full 27.50
_diffrn_reflns_theta_max 27.50
_diffrn_reflns_theta_min 1.36
_exptl_absorpt_coefficient_mu 2.926
_exptl_absorpt_correction_T_max 0.9173
_exptl_absorpt_correction_T_min 0.4189
_exptl_absorpt_correction_type numerical
_exptl_absorpt_process_details
;
APEX2 Software
;
_exptl_crystal_colour black
_exptl_crystal_density_diffrn 1.981
_exptl_crystal_density_method 'not measured'
_exptl_crystal_description 'rhombic plate'
_exptl_crystal_F_000 1956
_exptl_crystal_preparation 'Magnetic properties, electronic property'
_exptl_crystal_recrystallization_method electrocrystallization
_exptl_crystal_size_max 0.36
_exptl_crystal_size_mid 0.25
_exptl_crystal_size_min 0.03
_refine_diff_density_max 1.227
_refine_diff_density_min -0.655
_refine_diff_density_rms 0.114
_refine_ls_extinction_method none
_refine_ls_goodness_of_fit_ref 1.140
_refine_ls_hydrogen_treatment constr
_refine_ls_matrix_type full
_refine_ls_number_parameters 214
_refine_ls_number_reflns 3787
_refine_ls_number_restraints 0
_refine_ls_restrained_S_all 1.140
_refine_ls_R_factor_all 0.0477
_refine_ls_R_factor_gt 0.0430
_refine_ls_shift/su_max 0.000
_refine_ls_shift/su_mean 0.000
_refine_ls_structure_factor_coef Fsqd
_refine_ls_weighting_details 'calc w=1/[\s^2^(Fo^2^)+(0.0252P)^2^+17.1393P] where P=(Fo^2^+2Fc^2^)/3'
_refine_ls_weighting_scheme calc
_refine_ls_wR_factor_gt 0.1045
_refine_ls_wR_factor_ref 0.1066
_reflns_number_gt 3419
_reflns_number_total 3787
_reflns_threshold_expression >2sigma(I)
_cod_data_source_file 1000013.cif
_cod_data_source_block PCOD1000013
_cod_depositor_comments
;
The following automatic conversions were performed:

data item '_symmetry_cell_setting' value 'Orthorhombic' was changed
to 'orthorhombic' in accordance with the built-in table derived from
the CIF Core dictionary named 'cif_core.dic' version 2.4.5 last
updated on 2014-11-21.

Automatic conversion script
Id: cif_fix_values 6909 2019-04-08 15:41:33Z antanas 
;
_cod_original_sg_symbol_H-M 'Pnma '
_cod_original_formula_sum 'C22 H16 Br1 Cu1 N3 S16'
_cod_database_code 7234057

loop_
_symmetry_equiv_pos_as_xyz
'x, y, z'
'-x+1/2, -y, z+1/2'
'x+1/2, -y+1/2, -z+1/2'
'-x, y+1/2, -z'
'-x, -y, -z'
'x-1/2, y, -z-1/2'
'-x-1/2, y-1/2, z-1/2'
'x, -y-1/2, z'

loop_
_atom_site_label
_atom_site_type_symbol
_atom_site_fract_x
_atom_site_fract_y
_atom_site_fract_z
_atom_site_U_iso_or_equiv
_atom_site_adp_type
_atom_site_occupancy
_atom_site_symmetry_multiplicity
_atom_site_calc_flag
_atom_site_refinement_flags
_atom_site_disorder_assembly
_atom_site_disorder_group
C1 C 0.6413(3) -0.01828(12) 0.3600(5) 0.0213(7) Uani 1 1 d . . .
C2 C 0.5787(3) 0.01873(12) 0.3588(5) 0.0220(7) Uani 1 1 d . . .
C3 C 0.7805(3) -0.07829(13) 0.4098(5) 0.0243(8) Uani 1 1 d . . .
C4 C 0.7213(3) -0.09501(12) 0.2933(5) 0.0222(8) Uani 1 1 d . . .
C5 C 0.5027(3) 0.09800(12) 0.3880(5) 0.0236(8) Uani 1 1 d . A .
C6 C 0.4454(3) 0.07835(12) 0.2766(5) 0.0229(8) Uani 1 1 d . A .
C7 C 0.9140(4) -0.14923(16) 0.3757(6) 0.0361(11) Uani 1 1 d . . .
H7A H 0.9498 -0.1382 0.2790 0.043 Uiso 1 1 calc R . .
H7B H 0.9628 -0.1698 0.4313 0.043 Uiso 1 1 calc R . .
C8 C 0.8199(4) -0.17565(14) 0.3268(5) 0.0338(10) Uani 1 1 d . . .
H8A H 0.7800 -0.1841 0.4230 0.041 Uiso 1 1 calc R . .
H8B H 0.8433 -0.2040 0.2750 0.041 Uiso 1 1 calc R . .
C9A C 0.4159(5) 0.17837(18) 0.2995(8) 0.0355(17) Uani 0.794(12) 1 d P A 1
H9A H 0.3947 0.2091 0.3337 0.043 Uiso 0.794(12) 1 calc PR A 1
H9B H 0.4596 0.1818 0.2032 0.043 Uiso 0.794(12) 1 calc PR A 1
C10A C 0.3206(5) 0.15274(19) 0.2564(8) 0.0349(16) Uani 0.794(12) 1 d P A 1
H10A H 0.2771 0.1716 0.1854 0.042 Uiso 0.794(12) 1 calc PR A 1
H10B H 0.2796 0.1468 0.3538 0.042 Uiso 0.794(12) 1 calc PR A 1
C9B C 0.3871(15) 0.1726(6) 0.392(3) 0.022(5) Uiso 0.206(12) 1 d P A 2
H9C H 0.3289 0.1574 0.4487 0.026 Uiso 0.206(12) 1 calc PR A 2
H9D H 0.3828 0.2054 0.4153 0.026 Uiso 0.206(12) 1 calc PR A 2
C10B C 0.3753(16) 0.1651(6) 0.217(2) 0.019(5) Uiso 0.206(12) 1 d P A 2
H10C H 0.4404 0.1749 0.1631 0.022 Uiso 0.206(12) 1 calc PR A 2
H10D H 0.3174 0.1843 0.1771 0.022 Uiso 0.206(12) 1 calc PR A 2
S1 S 0.74645(7) -0.02544(3) 0.48390(12) 0.0246(2) Uani 1 1 d . . .
S2 S 0.61655(8) -0.06252(3) 0.23168(12) 0.0252(2) Uani 1 1 d . . .
S3 S 0.59877(8) 0.06521(3) 0.47844(12) 0.0248(2) Uani 1 1 d . . .
S4 S 0.47265(8) 0.02234(3) 0.23287(12) 0.0253(2) Uani 1 1 d . . .
S5 S 0.88812(9) -0.10214(4) 0.50085(15) 0.0387(3) Uani 1 1 d . . .
S6 S 0.73490(9) -0.14609(3) 0.19462(13) 0.0303(2) Uani 1 1 d . . .
S7 S 0.49700(11) 0.15312(4) 0.45686(14) 0.0391(3) Uani 1 1 d . . .
S8 S 0.34650(9) 0.10110(4) 0.16226(14) 0.0351(3) Uani 1 1 d . . .
C11 C 0.8459(5) 0.2500 0.6014(7) 0.0282(12) Uani 1 2 d S . .
C12 C 0.9741(4) 0.2500 0.7917(8) 0.0282(13) Uani 1 2 d S . .
N1 N 0.7661(4) 0.2500 0.5438(7) 0.0353(12) Uani 1 2 d S . .
N2 N 0.9415(4) 0.2500 0.6455(7) 0.0468(16) Uani 1 2 d S . .
N3 N 1.0166(4) 0.2500 0.9082(6) 0.0304(11) Uani 1 2 d S . .
Cu1 Cu 0.63001(6) 0.2500 0.43919(9) 0.03126(19) Uani 1 2 d S . .
Br1 Br 0.64186(6) 0.2500 0.16621(7) 0.03851(18) Uani 1 2 d S . .

loop_
_atom_site_aniso_label
_atom_site_aniso_U_11
_atom_site_aniso_U_22
_atom_site_aniso_U_33
_atom_site_aniso_U_23
_atom_site_aniso_U_13
_atom_site_aniso_U_12
C1 0.0232(18) 0.0173(17) 0.0235(18) -0.0035(14) -0.0009(15) -0.0008(14)
C2 0.0222(18) 0.0190(17) 0.0248(18) -0.0035(15) -0.0004(15) -0.0014(14)
C3 0.0213(18) 0.0220(18) 0.030(2) -0.0045(16) -0.0028(16) 0.0036(15)
C4 0.0242(18) 0.0175(17) 0.0248(19) -0.0023(14) -0.0010(15) 0.0022(14)
C5 0.029(2) 0.0157(17) 0.0256(19) 0.0008(15) 0.0072(16) 0.0020(15)
C6 0.0255(19) 0.0190(17) 0.0241(19) 0.0021(15) 0.0032(15) 0.0051(15)
C7 0.033(2) 0.041(3) 0.034(2) -0.010(2) -0.0049(19) 0.019(2)
C8 0.050(3) 0.022(2) 0.029(2) 0.0000(17) -0.010(2) 0.0107(19)
C9A 0.044(3) 0.019(3) 0.043(4) 0.003(2) -0.003(3) 0.005(2)
C10A 0.037(3) 0.026(3) 0.041(3) -0.004(2) 0.001(3) 0.012(3)
S1 0.0220(5) 0.0233(5) 0.0286(5) -0.0076(4) -0.0043(4) 0.0008(4)
S2 0.0279(5) 0.0200(4) 0.0276(5) -0.0063(4) -0.0083(4) 0.0041(4)
S3 0.0252(5) 0.0190(4) 0.0301(5) -0.0055(4) -0.0041(4) -0.0002(4)
S4 0.0285(5) 0.0185(4) 0.0289(5) -0.0044(4) -0.0070(4) 0.0020(4)
S5 0.0327(6) 0.0394(6) 0.0439(7) -0.0142(5) -0.0175(5) 0.0137(5)
S6 0.0374(6) 0.0211(5) 0.0323(5) -0.0080(4) -0.0104(4) 0.0082(4)
S7 0.0640(8) 0.0180(5) 0.0353(6) -0.0065(4) -0.0067(6) 0.0071(5)
S8 0.0378(6) 0.0339(6) 0.0336(6) -0.0031(5) -0.0088(5) 0.0147(5)
C11 0.034(3) 0.025(3) 0.026(3) 0.000 0.004(3) 0.000
C12 0.021(3) 0.020(3) 0.044(4) 0.000 0.001(3) 0.000
N1 0.030(3) 0.044(3) 0.032(3) 0.000 -0.001(2) 0.000
N2 0.026(3) 0.080(5) 0.035(3) 0.000 0.001(2) 0.000
N3 0.030(3) 0.025(2) 0.036(3) 0.000 -0.001(2) 0.000
Cu1 0.0330(4) 0.0334(4) 0.0273(4) 0.000 -0.0002(3) 0.000
Br1 0.0559(4) 0.0355(3) 0.0242(3) 0.000 -0.0004(3) 0.000

loop_
_atom_type_symbol
_atom_type_description
_atom_type_scat_dispersion_real
_atom_type_scat_dispersion_imag
_atom_type_scat_source
C C 0.0033 0.0016 'International Tables Vol C Tables 4.2.6.8 and 6.1.1.4'
H H 0.0000 0.0000 'International Tables Vol C Tables 4.2.6.8 and 6.1.1.4'
N N 0.0061 0.0033 'International Tables Vol C Tables 4.2.6.8 and 6.1.1.4'
S S 0.1246 0.1234 'International Tables Vol C Tables 4.2.6.8 and 6.1.1.4'
Cu Cu 0.3201 1.2651 'International Tables Vol C Tables 4.2.6.8 and 6.1.1.4'
Br Br -0.2901 2.4595 'International Tables Vol C Tables 4.2.6.8 and 6.1.1.4'

loop_
_geom_angle_atom_site_label_1
_geom_angle_atom_site_label_2
_geom_angle_atom_site_label_3
_geom_angle
_geom_angle_site_symmetry_1
_geom_angle_site_symmetry_3
C2 C1 S1 124.5(3) . .
C2 C1 S2 119.9(3) . .
S1 C1 S2 115.6(2) . .
C1 C2 S3 123.4(3) . .
C1 C2 S4 121.2(3) . .
S3 C2 S4 115.3(2) . .
C4 C3 S5 128.9(3) . .
C4 C3 S1 117.1(3) . .
S5 C3 S1 114.0(2) . .
C3 C4 S2 117.1(3) . .
C3 C4 S6 128.2(3) . .
S2 C4 S6 114.7(2) . .
C6 C5 S7 128.8(3) . .
C6 C5 S3 117.2(3) . .
S7 C5 S3 114.0(2) . .
C5 C6 S8 129.1(3) . .
C5 C6 S4 117.3(3) . .
S8 C6 S4 113.6(2) . .
C8 C7 S5 115.1(3) . .
C8 C7 H7A 108.5 . .
S5 C7 H7A 108.5 . .
C8 C7 H7B 108.5 . .
S5 C7 H7B 108.5 . .
H7A C7 H7B 107.5 . .
C7 C8 S6 114.0(3) . .
C7 C8 H8A 108.7 . .
S6 C8 H8A 108.7 . .
C7 C8 H8B 108.7 . .
S6 C8 H8B 108.7 . .
H8A C8 H8B 107.6 . .
C10A C9A S7 115.6(4) . .
C10A C9A H9A 108.4 . .
S7 C9A H9A 108.4 . .
C10A C9A H9B 108.4 . .
S7 C9A H9B 108.4 . .
H9A C9A H9B 107.4 . .
C9A C10A S8 113.7(4) . .
C9A C10A H10A 108.8 . .
S8 C10A H10A 108.8 . .
C9A C10A H10B 108.8 . .
S8 C10A H10B 108.8 . .
H10A C10A H10B 107.7 . .
C10B C9B S7 111.5(15) . .
C10B C9B H9C 109.3 . .
S7 C9B H9C 109.3 . .
C10B C9B H9D 109.3 . .
S7 C9B H9D 109.3 . .
H9C C9B H9D 108.0 . .
C9B C10B S8 112.8(13) . .
C9B C10B H10C 109.0 . .
S8 C10B H10C 109.0 . .
C9B C10B H10D 109.0 . .
S8 C10B H10D 109.0 . .
H10C C10B H10D 107.8 . .
C1 S1 C3 95.05(18) . .
C1 S2 C4 95.17(18) . .
C2 S3 C5 94.71(19) . .
C2 S4 C6 94.94(19) . .
C3 S5 C7 101.8(2) . .
C4 S6 C8 100.80(19) . .
C9B S7 C5 105.0(7) . .
C9B S7 C9A 28.6(8) . .
C5 S7 C9A 99.4(2) . .
C6 S8 C10A 103.0(2) . .
C6 S8 C10B 96.0(6) . .
C10A S8 C10B 25.6(6) . .
N1 C11 N2 171.5(7) . .
N3 C12 N2 169.8(7) . .
C11 N1 Cu1 178.6(5) . .
C11 N2 C12 125.7(6) . .
C12 N3 Cu1 160.5(5) . 6_657
N3 Cu1 N1 111.5(2) 6_557 .
N3 Cu1 Br1 135.36(16) 6_557 .
N1 Cu1 Br1 113.11(17) . .

loop_
_geom_bond_atom_site_label_1
_geom_bond_atom_site_label_2
_geom_bond_distance
_geom_bond_site_symmetry_2
C1 C2 1.369(5) .
C1 S1 1.732(4) .
C1 S2 1.744(4) .
C2 S3 1.741(4) .
C2 S4 1.743(4) .
C3 C4 1.349(5) .
C3 S5 1.743(4) .
C3 S1 1.755(4) .
C4 S2 1.745(4) .
C4 S6 1.749(4) .
C5 C6 1.339(6) .
C5 S7 1.748(4) .
C5 S3 1.757(4) .
C6 S8 1.743(4) .
C6 S4 1.748(4) .
C7 C8 1.507(7) .
C7 S5 1.795(4) .
C7 H7A 1.0000 .
C7 H7B 1.0000 .
C8 S6 1.803(4) .
C8 H8A 1.0000 .
C8 H8B 1.0000 .
C9A C10A 1.495(9) .
C9A S7 1.860(6) .
C9A H9A 1.0000 .
C9A H9B 1.0000 .
C10A S8 1.769(5) .
C10A H10A 1.0000 .
C10A H10B 1.0000 .
C9B C10B 1.52(3) .
C9B S7 1.629(19) .
C9B H9C 1.0000 .
C9B H9D 1.0000 .
C10B S8 2.003(19) .
C10B H10C 1.0000 .
C10B H10D 1.0000 .
C11 N1 1.141(8) .
C11 N2 1.289(8) .
C12 N3 1.134(8) .
C12 N2 1.314(9) .
N1 Cu1 1.970(6) .
N3 Cu1 1.957(5) 6_657
Cu1 N3 1.957(5) 6_557
Cu1 Br1 2.3302(10) .

loop_
_geom_torsion_atom_site_label_1
_geom_torsion_atom_site_label_2
_geom_torsion_atom_site_label_3
_geom_torsion_atom_site_label_4
_geom_torsion
_geom_torsion_site_symmetry_1
_geom_torsion_site_symmetry_2
_geom_torsion_site_symmetry_3
_geom_torsion_site_symmetry_4
S1 C1 C2 S3 2.3(5) . . . .
S2 C1 C2 S3 -178.3(2) . . . .
S1 C1 C2 S4 -178.4(2) . . . .
S2 C1 C2 S4 1.0(5) . . . .
S5 C3 C4 S2 178.6(3) . . . .
S1 C3 C4 S2 -0.9(5) . . . .
S5 C3 C4 S6 -0.8(6) . . . .
S1 C3 C4 S6 179.7(2) . . . .
S7 C5 C6 S8 0.4(6) . . . .
S3 C5 C6 S8 -178.7(2) . . . .
S7 C5 C6 S4 178.9(2) . . . .
S3 C5 C6 S4 -0.2(4) . . . .
S5 C7 C8 S6 68.9(4) . . . .
S7 C9A C10A S8 -68.2(6) . . . .
S7 C9B C10B S8 73.6(17) . . . .
C2 C1 S1 C3 -179.6(4) . . . .
S2 C1 S1 C3 1.0(3) . . . .
C4 C3 S1 C1 0.0(4) . . . .
S5 C3 S1 C1 -179.7(2) . . . .
C2 C1 S2 C4 179.2(3) . . . .
S1 C1 S2 C4 -1.4(3) . . . .
C3 C4 S2 C1 1.4(4) . . . .
S6 C4 S2 C1 -179.2(2) . . . .
C1 C2 S3 C5 172.2(4) . . . .
S4 C2 S3 C5 -7.2(3) . . . .
C6 C5 S3 C2 4.4(3) . . . .
S7 C5 S3 C2 -174.8(2) . . . .
C1 C2 S4 C6 -172.3(3) . . . .
S3 C2 S4 C6 7.1(3) . . . .
C5 C6 S4 C2 -4.1(3) . . . .
S8 C6 S4 C2 174.6(2) . . . .
C4 C3 S5 C7 10.4(5) . . . .
S1 C3 S5 C7 -170.0(3) . . . .
C8 C7 S5 C3 -44.0(4) . . . .
C3 C4 S6 C8 16.5(4) . . . .
S2 C4 S6 C8 -162.9(2) . . . .
C7 C8 S6 C4 -49.4(4) . . . .
C10B C9B S7 C5 -51.5(16) . . . .
C10B C9B S7 C9A 30.5(12) . . . .
C6 C5 S7 C9B 15.0(9) . . . .
S3 C5 S7 C9B -165.9(8) . . . .
C6 C5 S7 C9A -13.8(5) . . . .
S3 C5 S7 C9A 165.4(3) . . . .
C10A C9A S7 C9B -56.6(15) . . . .
C10A C9A S7 C5 47.6(5) . . . .
C5 C6 S8 C10A -12.1(5) . . . .
S4 C6 S8 C10A 169.4(3) . . . .
C5 C6 S8 C10B 12.9(7) . . . .
S4 C6 S8 C10B -165.6(6) . . . .
C9A C10A S8 C6 45.0(5) . . . .
C9A C10A S8 C10B -31.6(13) . . . .
C9B C10B S8 C6 -48.6(14) . . . .
C9B C10B S8 C10A 59.0(15) . . . .
N2 C11 N1 Cu1 0.00(4) . . . .
N1 C11 N2 C12 180.000(7) . . . .
N3 C12 N2 C11 180.000(8) . . . .
N2 C12 N3 Cu1 0.006(9) . . . 6_657
C11 N1 Cu1 N3 180.00(3) . . . 6_557
C11 N1 Cu1 Br1 0.00(3) . . . .
